data_2006558
loop_
_publ_author_name
'Zavalij, Peter Y.'
'Whittingham, M. Stanley'

_publ_section_title
;
 The Layered Methylammonium Molybdate (NH~3~CH~3~)~2~[Mo~7~O~22~] from
 X-ray Powder Data
;
_journal_issue 10
_journal_name_full 'Acta Crystallographica Section C'
_journal_page_first 1374
_journal_page_last 1376
_journal_paper_doi 10.1107/S010827019700601X
_journal_volume 53
_journal_year 1997
_chemical_formula_iupac '(N H3 C H3)2 [Mo7 O22]'
_chemical_formula_moiety '(N H3 C H3)2 [Mo7 O22]'
_chemical_formula_structural '(H6 C N)2 (Mo7 O22)'
_chemical_formula_sum 'C2 H12 Mo7 N2 O22'
_chemical_formula_weight 1087.7
_chemical_name_systematic 'bis-methylammonium heptamolybdate(VI)'
_space_group_IT_number 15
_symmetry_cell_setting monoclinic
_symmetry_space_group_name_Hall '-C 2yc'
_symmetry_space_group_name_H-M 'C 1 2/c 1'
_cell_angle_alpha 90.0
_cell_angle_beta 122.9297(4)
_cell_angle_gamma 90.0
_cell_formula_units_Z 4
_cell_length_a 23.0801(2)
_cell_length_b 5.51742(6)
_cell_length_c 19.5747(2)
_cell_measurement_temperature 293
_cell_volume 2092.21(4)
_computing_cell_refinement 'CSD (Akselrud et al, 1993)'
_computing_data_collection 'DMS software from Scintag'
_computing_data_reduction CSD
_computing_molecular_graphics 'POLIEDRI (Pilati, 1990), INSIGHTII (Biosym Technologies, 1995)'
_computing_publication_material 'CSD, GSAS'
_computing_structure_refinement 'CSD, GSAS (Larson & Von Dreele, 1990)'
_diffrn_ambient_temperature 293
_diffrn_measurement_device 'Scintag XDS2000'
_diffrn_measurement_method \w/\q
_diffrn_radiation_monochromator 'Ge solid state detector'
_diffrn_radiation_source xray_tube
_diffrn_reflns_limit_h_max 22
_diffrn_reflns_limit_h_min 0
_diffrn_reflns_limit_k_max 5
_diffrn_reflns_limit_k_min 0
_diffrn_reflns_limit_l_max 16
_diffrn_reflns_limit_l_min -19
_exptl_absorpt_coefficient_mu 35.93
_exptl_absorpt_correction_T_max 0.97
_exptl_absorpt_correction_T_min 0.53
_exptl_absorpt_correction_type refdelf
_exptl_crystal_colour white
_exptl_crystal_density_diffrn 3.415
_exptl_crystal_density_meas ?
_exptl_crystal_description powder
_exptl_crystal_F_000 2032
_refine_diff_density_max 0.55
_refine_diff_density_min -0.67
_refine_ls_extinction_method none
_refine_ls_goodness_of_fit_all 2.47
_refine_ls_hydrogen_treatment 'H atoms not located'
_refine_ls_matrix_type full
_refine_ls_number_parameters 92
_refine_ls_number_reflns 1087
_refine_ls_R_factor_obs .038
_refine_ls_shift/esd_max .10
_refine_ls_shift/esd_mean .02
_refine_ls_structure_factor_coef Inet
_cod_data_source_file br1181.cif
_cod_data_source_block dma2MO7O22
_cod_depositor_comments
;
The following automatic conversions were performed:

'_exptl_crystal_density_meas' value 'none' was changed to '?' - the
value is perceived as not measured.

Automatic conversion script
Id: cif_fix_values 3008 2015-01-20 13:52:24Z robertas 
;
_cod_original_cell_volume 2092.22(4)
_cod_original_sg_symbol_H-M 'C 2/c'
_cod_original_formula_sum 'C2 H12 N2 O22 Mo7'
_cod_database_code 2006558

loop_
_symmetry_equiv_pos_as_xyz
x,y,z
-x,y,1/2-z
-x,-y,-z
x,-y,-1/2+z
1/2+x,1/2+y,z
1/2-x,1/2+y,1/2-z
1/2-x,1/2-y,-z
1/2+x,1/2-y,-1/2+z

loop_
_atom_site_label
_atom_site_fract_x
_atom_site_fract_y
_atom_site_fract_z
_atom_site_U_iso_or_equiv
_atom_site_thermal_displace_type
_atom_site_occupancy
Mo1 .5 .1222(6) .25 .0172(13) Uiso 1.0
Mo2 .42137(11) .0709(5) .47848(15) .0139(10) Uiso 1.0
Mo3 .39143(10) .4778(5) .09769(12) .0182(8) Uiso 1.0
Mo4 .04787(11) .1033(4) .13800(15) .0170(11) Uiso 1.0
O1 .3380(6) .100(3) .3998(9) .0165(9) Uiso 1.0
O2 .1302(7) .159(2) .2142(10) .0165(9) Uiso 1.0
O3 .0648(7) .150(2) .4524(10) .0165(9) Uiso 1.0
O4 .4139(8) .160(2) .0331(11) .0165(9) Uiso 1.0
O5 .4076(6) .208(2) .1705(10) .0165(9) Uiso 1.0
O6 .0374(6) .382(2) .0725(9) .0165(9) Uiso 1.0
O7 .0223(6) .419(3) .2051(9) .0165(9) Uiso 1.0
O8 .4980(6) .439(2) .3169(8) .0165(9) Uiso 1.0
O9 .4463(7) .377(2) .4187(10) .0165(9) Uiso 1.0
O10 .1154(6) .224(2) .3579(9) .0165(9) Uiso 1.0
O11 .3112(6) .423(3) .0147(8) .0165(9) Uiso 1.0
N .7122(7) -.014(3) .3451(9) .016(4) Uiso 1.0
C .7310(11) .156(3) .3028(15) .016(4) Uiso 1.0

loop_
_atom_type_symbol
_atom_type_scat_dispersion_real
_atom_type_scat_dispersion_imag
_atom_type_scat_source
Mo 4.043 -.191 'GSAS (Larsen & Von Dreele, 1990)'
O .052 .047 'GSAS (Larsen & Von Dreele, 1990)'
C .015 .017 'GSAS (Larsen & Von Dreele, 1990)'
N .029 .029 'GSAS (Larsen & Von Dreele, 1990)'
H .000 .000 'GSAS (Larsen & Von Dreele, 1990)'

loop_
_diffrn_radiation_type
_diffrn_radiation_wavelength
CuK\a~1~ 1.540562
CuK\a~2~ 1.544390

loop_
_geom_angle_atom_site_label_1
_geom_angle_atom_site_label_2
_geom_angle_atom_site_label_3
_geom_angle_site_symmetry_1
_geom_angle_site_symmetry_3
_geom_angle
_geom_angle_publ_flag
O7 Mo1 O7 5_545 6_545 95.5(8) no
O7 Mo1 O5 5_545 . 105.5(7) no
O7 Mo1 O5 5_545 2_655 93.9(7) no
O7 Mo1 O8 5_545 . 163.7(7) no
O7 Mo1 O8 5_545 2_655 96.2(7) no
O7 Mo1 O5 6_545 . 93.9(7) no
O7 Mo1 O5 6_545 2_655 105.5(7) no
O7 Mo1 O8 6_545 . 96.2(7) no
O7 Mo1 O8 6_545 2_655 163.7(7) no
O5 Mo1 O5 . 2_655 151.2(7) no
O5 Mo1 O8 . . 85.0(6) no
O5 Mo1 O8 . 2_655 72.0(6) no
O5 Mo1 O8 2_655 . 72.0(6) no
O5 Mo1 O8 2_655 2_655 85.0(6) no
O8 Mo1 O8 . 2_655 74.7(5) no
O1 Mo2 O4 . 4_556 100.7(8) no
O1 Mo2 O3 . 7_556 103.4(7) no
O1 Mo2 O6 . 6_545 102.0(7) no
O1 Mo2 O6 . 8_556 166.1(7) no
O1 Mo2 O9 . . 86.7(7) no
O4 Mo2 O3 4_556 7_556 100.8(8) no
O4 Mo2 O6 4_556 6_545 99.1(7) no
O4 Mo2 O6 4_556 8_556 93.0(7) no
O4 Mo2 O9 4_556 . 172.6(7) no
O3 Mo2 O6 7_556 6_545 144.0(7) no
O3 Mo2 O6 7_556 8_556 71.1(6) no
O3 Mo2 O9 7_556 . 77.4(6) no
O6 Mo2 O6 6_545 8_556 78.1(6) no
O6 Mo2 O9 6_545 . 79.0(6) no
O6 Mo2 O9 8_556 . 79.6(6) no
O10 Mo3 O11 6_555 . 106.4(7) no
O10 Mo3 O5 6_555 . 106.1(7) no
O10 Mo3 O3 6_555 6_555 94.9(7) no
O10 Mo3 O8 6_555 2_655 94.8(7) no
O10 Mo3 O4 6_555 . 171.3(7) no
O11 Mo3 O5 . . 103.7(7) no
O11 Mo3 O3 . 6_555 101.3(7) no
O11 Mo3 O8 . 2_655 158.7(7) no
O11 Mo3 O4 . . 78.4(7) no
O5 Mo3 O3 . 6_555 141.0(7) no
O5 Mo3 O8 . 2_655 71.6(6) no
O5 Mo3 O4 . . 79.4(6) no
O3 Mo3 O8 6_555 2_655 74.2(6) no
O3 Mo3 O4 6_555 . 76.9(7) no
O8 Mo3 O4 2_655 . 80.3(6) no
O2 Mo4 O9 . 6_545 104.8(8) no
O2 Mo4 O6 . . 96.7(7) no
O2 Mo4 O8 . 6_545 108.3(7) no
O2 Mo4 O3 . 2_555 161.7(7) no
O2 Mo4 O7 . . 83.2(7) no
O9 Mo4 O6 6_545 . 100.1(7) no
O9 Mo4 O8 6_545 6_545 102.0(7) no
O9 Mo4 O3 6_545 2_555 92.2(7) no
O9 Mo4 O7 6_545 . 172.0(7) no
O6 Mo4 O8 . 6_545 140.7(6) no
O6 Mo4 O3 . 2_555 73.2(6) no
O6 Mo4 O7 . . 79.0(6) no
O8 Mo4 O3 6_545 2_555 74.0(6) no
O8 Mo4 O7 6_545 . 74.7(6) no
O3 Mo4 O7 2_555 . 80.0(6) no
Mo2 O3 Mo3 7_556 6_545 141.2(9) no
Mo2 O3 Mo4 7_556 2_555 108.7(7) no
Mo3 O3 Mo4 6_545 2_555 103.9(7) no
Mo2 O4 Mo3 4_555 . 174.2(10) no
Mo1 O5 Mo3 . . 118.2(8) no
Mo4 O6 Mo2 . 6_555 145.3(8) no
Mo4 O6 Mo2 . 8_455 107.0(7) no
Mo2 O6 Mo2 6_555 8_455 101.9(6) no
Mo1 O7 Mo4 5_455 . 175.8(9) no
Mo4 O8 Mo3 6_555 2_655 108.0(7) no
Mo4 O8 Mo1 6_555 . 147.0(8) no
Mo3 O8 Mo1 2_655 . 98.1(6) no
Mo4 O9 Mo2 6_555 . 171.4(10) no
O10 N16 O2 5_545 5_545 65.1(6) no
O10 N16 O11 5_545 8_556 99.2(7) no
O10 N16 O5 5_545 2_655 57.2(6) no
O2 N16 O11 5_545 8_556 150.6(8) no
O2 N16 O5 5_545 2_655 92.5(7) no
O11 N16 O5 8_556 2_655 99.4(7) no

loop_
_geom_bond_atom_site_label_1
_geom_bond_atom_site_label_2
_geom_bond_site_symmetry_2
_geom_bond_distance
_geom_bond_publ_flag
Mo1 O7 5_545 1.67(2) yes
Mo1 O7 6_545 1.67(2) yes
Mo1 O5 . 1.89(2) yes
Mo1 O5 2_655 1.89(2) yes
Mo1 O8 . 2.200(14) yes
Mo1 O8 2_655 2.200(14) yes
Mo2 O1 . 1.70(2) yes
Mo2 O4 4_556 1.73(2) yes
Mo2 O3 7_556 1.959(15) yes
Mo2 O6 6_545 2.00(2) yes
Mo2 O6 8_556 2.29(2) yes
Mo2 O9 . 2.30(2) yes
Mo3 O10 6_555 1.668(14) yes
Mo3 O11 . 1.700(15) yes
Mo3 O5 . 1.953(15) yes
Mo3 O3 6_555 1.99(2) yes
Mo3 O8 2_655 2.171(15) yes
Mo3 O4 . 2.38(2) yes
Mo4 O2 . 1.69(2) yes
Mo4 O9 6_545 1.72(2) yes
Mo4 O6 . 1.933(14) yes
Mo4 O8 6_545 1.93(2) yes
Mo4 O3 2_555 2.23(2) yes
Mo4 O7 . 2.438(15) yes
N C . 1.46(3) yes
N O10 5_545 2.78(2) no
N O2 5_545 2.85(2) no
N O11 8_556 2.87(2) no
N O5 2_655 2.88(3) no

loop_
_geom_torsion_atom_site_label_1
_geom_torsion_atom_site_label_2
_geom_torsion_atom_site_label_3
_geom_torsion_atom_site_label_4
_geom_torsion_site_symmetry_1
_geom_torsion_site_symmetry_3
_geom_torsion_site_symmetry_4
_geom_torsion
_geom_torsion_publ_flag
O7 Mo1 O7 Mo4 6_545 5_545 5_545 -36.8 no
O5 Mo1 O7 Mo4 . 5_545 5_545 58.8 no
O5 Mo1 O7 Mo4 2_655 5_545 5_545 142.8 no
O8 Mo1 O7 Mo4 . 5_545 5_545 172.8 no
O8 Mo1 O7 Mo4 2_655 5_545 5_545 131.8 no
O7 Mo1 O7 Mo4 5_545 6_545 6_545 -36.8 no
O5 Mo1 O7 Mo4 . 6_545 6_545 142.8 no
O5 Mo1 O7 Mo4 2_655 6_545 6_545 58.8 no
O8 Mo1 O7 Mo4 . 6_545 6_545 131.8 no
O8 Mo1 O7 Mo4 2_655 6_545 6_545 172.8 no
O7 Mo1 O5 Mo3 5_545 . . 89.6 no
O7 Mo1 O5 Mo3 6_545 . . 173.5 no
O5 Mo1 O5 Mo3 2_655 . . -40.8 no
O8 Mo1 O5 Mo3 . . . 77.6 no
O8 Mo1 O5 Mo3 2_655 . . -2.0 no
O7 Mo1 O5 Mo3 5_545 2_655 2_655 173.5 no
O7 Mo1 O5 Mo3 6_545 2_655 2_655 89.6 no
O5 Mo1 O5 Mo3 . 2_655 2_655 -40.8 no
O8 Mo1 O5 Mo3 . 2_655 2_655 -2.0 no
O8 Mo1 O5 Mo3 2_655 2_655 2_655 77.6 no
O7 Mo1 O8 Mo4 5_545 . 6_555 -175.4 no
O7 Mo1 O8 Mo3 5_545 . 2_655 -33.3 no
O7 Mo1 O8 Mo4 6_545 . 6_555 -39.5 no
O7 Mo1 O8 Mo3 6_545 . 2_655 102.6 no
O5 Mo1 O8 Mo4 . . 6_555 -53.9 no
O5 Mo1 O8 Mo3 . . 2_655 -164.0 no
O5 Mo1 O8 Mo4 2_655 . 6_555 -143.7 no
O5 Mo1 O8 Mo3 2_655 . 2_655 -1.6 no
O8 Mo1 O8 Mo4 2_655 . 6_555 126.6 no
O8 Mo1 O8 Mo3 2_655 . 2_655 91.3 no
O7 Mo1 O8 Mo4 5_545 2_655 5_555 -39.5 no
O7 Mo1 O8 Mo3 5_545 2_655 . 102.6 no
O7 Mo1 O8 Mo4 6_545 2_655 5_555 -175.4 no
O7 Mo1 O8 Mo3 6_545 2_655 . -33.3 no
O5 Mo1 O8 Mo4 . 2_655 5_555 -143.7 no
O5 Mo1 O8 Mo3 . 2_655 . -1.6 no
O5 Mo1 O8 Mo4 2_655 2_655 5_555 -53.9 no
O5 Mo1 O8 Mo3 2_655 2_655 . -164.0 no
O8 Mo1 O8 Mo4 . 2_655 5_555 126.6 no
O8 Mo1 O8 Mo3 . 2_655 . 91.3 no
O1 Mo2 O4 Mo3 . 4_556 4_556 .2 no
O3 Mo2 O4 Mo3 7_556 4_556 4_556 105.8 no
O6 Mo2 O4 Mo3 6_545 4_556 4_556 -104.3 no
O6 Mo2 O4 Mo3 8_556 4_556 4_556 177.2 no
O9 Mo2 O4 Mo3 . 4_556 4_556 179.2 no
O1 Mo2 O3 Mo3 . 7_556 4_566 -48.1 no
O1 Mo2 O3 Mo4 . 7_556 8_556 -166.2 no
O4 Mo2 O3 Mo3 4_556 7_556 4_566 -55.8 no
O4 Mo2 O3 Mo4 4_556 7_556 8_556 90.0 no
O6 Mo2 O3 Mo3 6_545 7_556 4_566 178.2 no
O6 Mo2 O3 Mo4 6_545 7_556 8_556 -32.5 no
O6 Mo2 O3 Mo3 8_556 7_556 4_566 -145.2 no
O6 Mo2 O3 Mo4 8_556 7_556 8_556 -.5 no
O9 Mo2 O3 Mo3 . 7_556 4_566 131.6 no
O9 Mo2 O3 Mo4 . 7_556 8_556 82.7 no
O1 Mo2 O6 Mo4 . 6_545 6_545 48.5 no
O1 Mo2 O6 Mo2 . 6_545 3_656 165.8 no
O4 Mo2 O6 Mo4 4_556 6_545 6_545 -54.6 no
O4 Mo2 O6 Mo2 4_556 6_545 3_656 -91.2 no
O3 Mo2 O6 Mo4 7_556 6_545 6_545 177.4 no
O3 Mo2 O6 Mo2 7_556 6_545 3_656 -31.7 no
O6 Mo2 O6 Mo4 8_556 6_545 6_545 145.7 no
O6 Mo2 O6 Mo2 8_556 6_545 3_656 .0 no
O9 Mo2 O6 Mo4 . 6_545 6_545 -132.7 no
O9 Mo2 O6 Mo2 . 6_545 3_656 81.6 no
O1 Mo2 O6 Mo4 . 8_556 8_556 -68.3 no
O1 Mo2 O6 Mo2 . 8_556 3_656 92.1 no
O4 Mo2 O6 Mo4 4_556 8_556 8_556 100.9 no
O4 Mo2 O6 Mo2 4_556 8_556 3_656 98.7 no
O3 Mo2 O6 Mo4 7_556 8_556 8_556 -.5 no
O3 Mo2 O6 Mo2 7_556 8_556 3_656 -160.9 no
O6 Mo2 O6 Mo4 6_545 8_556 8_556 160.4 no
O6 Mo2 O6 Mo2 6_545 8_556 3_656 .0 no
O9 Mo2 O6 Mo4 . 8_556 8_556 79.6 no
O9 Mo2 O6 Mo2 . 8_556 3_656 -80.8 no
O1 Mo2 O9 Mo4 . . 6_555 -5.4 no
O4 Mo2 O9 Mo4 4_556 . 6_555 173.7 no
O3 Mo2 O9 Mo4 7_556 . 6_555 109.9 no
O6 Mo2 O9 Mo4 6_545 . 6_555 97.5 no
O6 Mo2 O9 Mo4 8_556 . 6_555 -177.3 no
O10 Mo3 O5 Mo1 6_555 . . -91.8 no
O11 Mo3 O5 Mo1 . . . 156.3 no
O3 Mo3 O5 Mo1 6_555 . . 27.9 no
O8 Mo3 O5 Mo1 2_655 . . 2.1 no
O4 Mo3 O5 Mo1 . . . -81.2 no
O10 Mo3 O3 Mo2 6_555 6_555 4_565 53.1 no
O10 Mo3 O3 Mo4 6_555 6_555 5_555 93.5 no
O11 Mo3 O3 Mo2 . 6_555 4_565 -54.6 no
O11 Mo3 O3 Mo4 . 6_555 5_555 -158.7 no
O5 Mo3 O3 Mo2 . 6_555 4_565 176.3 no
O5 Mo3 O3 Mo4 . 6_555 5_555 29.6 no
O8 Mo3 O3 Mo2 2_655 6_555 4_565 -146.7 no
O8 Mo3 O3 Mo4 2_655 6_555 5_555 -.1 no
O4 Mo3 O3 Mo2 . 6_555 4_565 129.8 no
O4 Mo3 O3 Mo4 . 6_555 5_555 -83.6 no
O10 Mo3 O8 Mo4 6_555 2_655 5_555 -93.7 no
O10 Mo3 O8 Mo1 6_555 2_655 . -107.0 no
O11 Mo3 O8 Mo4 . 2_655 5_555 -80.4 no
O11 Mo3 O8 Mo1 . 2_655 . 79.0 no
O5 Mo3 O8 Mo4 . 2_655 5_555 161.0 no
O5 Mo3 O8 Mo1 . 2_655 . 1.6 no
O3 Mo3 O8 Mo4 6_555 2_655 5_555 -.1 no
O3 Mo3 O8 Mo1 6_555 2_655 . -159.3 no
O4 Mo3 O8 Mo4 . 2_655 5_555 79.1 no
O4 Mo3 O8 Mo1 . 2_655 . -80.3 no
O10 Mo3 O4 Mo2 6_555 . 4_555 124.2 no
O11 Mo3 O4 Mo2 . . 4_555 .2 no
O5 Mo3 O4 Mo2 . . 4_555 -106.4 no
O3 Mo3 O4 Mo2 6_555 . 4_555 -104.8 no
O8 Mo3 O4 Mo2 2_655 . 4_555 179.3 no
O2 Mo4 O9 Mo2 . 6_545 6_545 9.8 no
O6 Mo4 O9 Mo2 . 6_545 6_545 109.6 no
O8 Mo4 O9 Mo2 6_545 6_545 6_545 -103.1 no
O3 Mo4 O9 Mo2 2_555 6_545 6_545 177.1 no
O7 Mo4 O9 Mo2 . 6_545 6_545 167.6 no
O2 Mo4 O6 Mo2 . . 6_555 -50.3 no
O2 Mo4 O6 Mo2 . . 8_455 -164.9 no
O9 Mo4 O6 Mo2 6_545 . 6_555 -56.1 no
O9 Mo4 O6 Mo2 6_545 . 8_455 88.7 no
O8 Mo4 O6 Mo2 6_545 . 6_555 179.6 no
O8 Mo4 O6 Mo2 6_545 . 8_455 -34.8 no
O3 Mo4 O6 Mo2 2_555 . 6_555 -145.3 no
O3 Mo4 O6 Mo2 2_555 . 8_455 -.5 no
O7 Mo4 O6 Mo2 . . 6_555 132.0 no
O7 Mo4 O6 Mo2 . . 8_455 83.2 no
O2 Mo4 O8 Mo3 . 6_545 5_445 160.9 no
O2 Mo4 O8 Mo1 . 6_545 5_445 58.8 no
O9 Mo4 O8 Mo3 6_545 6_545 5_445 -88.9 no
O9 Mo4 O8 Mo1 6_545 6_545 5_445 -51.4 no
O6 Mo4 O8 Mo3 . 6_545 5_445 -34.1 no
O6 Mo4 O8 Mo1 . 6_545 5_445 174.3 no
O3 Mo4 O8 Mo3 2_555 6_545 5_445 .1 no
O3 Mo4 O8 Mo1 2_555 6_545 5_445 140.2 no
O7 Mo4 O8 Mo3 . 6_545 5_445 83.7 no
O7 Mo4 O8 Mo1 . 6_545 5_445 -136.1 no
O2 Mo4 O3 Mo2 . 2_555 8_455 -58.9 no
O2 Mo4 O3 Mo3 . 2_555 5_445 99.8 no
O9 Mo4 O3 Mo2 6_545 2_555 8_455 99.4 no
O9 Mo4 O3 Mo3 6_545 2_555 5_445 102.0 no
O6 Mo4 O3 Mo2 . 2_555 8_455 -.6 no
O6 Mo4 O3 Mo3 . 2_555 5_445 -158.1 no
O8 Mo4 O3 Mo2 6_545 2_555 8_455 158.8 no
O8 Mo4 O3 Mo3 6_545 2_555 5_445 .1 no
O7 Mo4 O3 Mo2 . 2_555 8_455 82.0 no
O7 Mo4 O3 Mo3 . 2_555 5_445 -76.7 no
O2 Mo4 O7 Mo1 . . 5_455 -137.2 no
O9 Mo4 O7 Mo1 6_545 . 5_455 40.2 no
O6 Mo4 O7 Mo1 . . 5_455 124.5 no
O8 Mo4 O7 Mo1 6_545 . 5_455 26.0 no
O3 Mo4 O7 Mo1 2_555 . 5_455 -49.9 no
